data_7026574
loop_
_publ_author_name
'Derendorf, Janis'
'Kessler, Mathias'
'Knapp, Carsten'
'R\"uhle, Monika'
'Schulz, Christoph'

_publ_section_title
;
 Alkali metal-sulfur dioxide complexes stabilized by halogenated
 closo-dodecaborate anions.
;
_journal_issue 37
_journal_name_full 'Dalton transactions (Cambridge, England : 2003)'
_journal_page_first 8671
_journal_page_last 8678
_journal_paper_doi 10.1039/c0dt00521e
_journal_volume 39
_journal_year 2010
_chemical_formula_moiety 'B12 Cl12, 8(O2 S), 2(K)'
_chemical_formula_sum 'B12 Cl12 K2 O16 S8'
_chemical_formula_weight 1145.80
_chemical_name_systematic
;
?
;
_space_group_IT_number 14
_symmetry_cell_setting monoclinic
_symmetry_space_group_name_Hall '-P 2ybc'
_symmetry_space_group_name_H-M 'P 1 21/c 1'
_atom_sites_solution_primary direct
_atom_sites_solution_secondary difmap
_audit_creation_method SHELXL-97
_cell_angle_alpha 90.00
_cell_angle_beta 100.48(3)
_cell_angle_gamma 90.00
_cell_formula_units_Z 2
_cell_length_a 9.5370(19)
_cell_length_b 20.104(4)
_cell_length_c 10.242(2)
_cell_measurement_reflns_used 1000
_cell_measurement_temperature 163(2)
_cell_measurement_theta_max 27.48
_cell_measurement_theta_min 3.36
_cell_volume 1931.0(7)
_computing_cell_refinement 'CrystalClear (Rigaku Inc., 2007)'
_computing_data_collection 'CrystalClear (Rigaku Inc., 2007)'
_computing_data_reduction 'CrystalClear (Rigaku Inc., 2007)'
_computing_molecular_graphics Diamond
_computing_publication_material 'SHELXL-97 (Sheldrick, 1997)'
_computing_structure_refinement 'SHELXL-97 (Sheldrick, 1997)'
_computing_structure_solution 'SHELXS-97 (Sheldrick, 1997)'
_diffrn_ambient_temperature 163(2)
_diffrn_detector_area_resol_mean 10.000
_diffrn_measured_fraction_theta_full 0.998
_diffrn_measured_fraction_theta_max 0.998
_diffrn_measurement_device_type 'Rigaku R-AXIS Spider'
_diffrn_measurement_method dtprofit.ref
_diffrn_radiation_detector RX
_diffrn_radiation_monochromator graphite
_diffrn_radiation_source 'sealed tube'
_diffrn_radiation_type MoK\a
_diffrn_radiation_wavelength 0.71073
_diffrn_reflns_av_R_equivalents 0.0357
_diffrn_reflns_av_sigmaI/netI 0.0133
_diffrn_reflns_limit_h_max 12
_diffrn_reflns_limit_h_min -12
_diffrn_reflns_limit_k_max 26
_diffrn_reflns_limit_k_min -26
_diffrn_reflns_limit_l_max 13
_diffrn_reflns_limit_l_min -13
_diffrn_reflns_number 79033
_diffrn_reflns_theta_full 27.48
_diffrn_reflns_theta_max 27.48
_diffrn_reflns_theta_min 3.36
_exptl_absorpt_coefficient_mu 1.563
_exptl_absorpt_correction_T_max 1.000
_exptl_absorpt_correction_T_min 0.848
_exptl_absorpt_correction_type multi-scan
_exptl_absorpt_process_details
;
March 2001 T Higashi
;
_exptl_crystal_colour Colorless
_exptl_crystal_density_diffrn 1.971
_exptl_crystal_density_method 'not measured'
_exptl_crystal_description Block
_exptl_crystal_F_000 1116
_exptl_crystal_size_max 0.22
_exptl_crystal_size_mid 0.15
_exptl_crystal_size_min 0.07
_refine_diff_density_max 0.230
_refine_diff_density_min -0.253
_refine_diff_density_rms 0.050
_refine_ls_extinction_method none
_refine_ls_goodness_of_fit_ref 1.057
_refine_ls_matrix_type full
_refine_ls_number_parameters 226
_refine_ls_number_reflns 4423
_refine_ls_number_restraints 0
_refine_ls_restrained_S_all 1.057
_refine_ls_R_factor_all 0.0248
_refine_ls_R_factor_gt 0.0199
_refine_ls_shift/su_max 0.001
_refine_ls_shift/su_mean 0.000
_refine_ls_structure_factor_coef Fsqd
_refine_ls_weighting_details 'calc w=1/[\s^2^(Fo^2^)+(0.0184P)^2^+0.9479P] where P=(Fo^2^+2Fc^2^)/3'
_refine_ls_weighting_scheme calc
_refine_ls_wR_factor_gt 0.0447
_refine_ls_wR_factor_ref 0.0460
_reflns_number_gt 3908
_reflns_number_total 4423
_reflns_threshold_expression >2sigma(I)
_cod_data_source_file c0dt00521e.txt
_cod_data_source_block ck-mk-04
_cod_depositor_comments
;
The following automatic conversions were performed:

'_symmetry_cell_setting' value 'Monoclinic' changed to 'monoclinic'
according to /home/saulius/struct/CIF-dictionaries/cif_core.dic
dictionary named 'cif_core.dic' version 2.4.2 from 2011-04-26.

Automatic conversion script
Id: cif_fix_values 1891 2012-01-12 08:04:46Z andrius 
;
_cod_original_cell_volume 1930.9(7)
_cod_original_sg_symbol_Hall '-P 2ybc '
_cod_original_sg_symbol_H-M P2(1)/c
_cod_database_code 7026574

loop_
_symmetry_equiv_pos_as_xyz
'x, y, z'
'-x, y+1/2, -z+1/2'
'-x, -y, -z'
'x, -y-1/2, z-1/2'

loop_
_atom_site_label
_atom_site_type_symbol
_atom_site_fract_x
_atom_site_fract_y
_atom_site_fract_z
_atom_site_U_iso_or_equiv
_atom_site_adp_type
_atom_site_occupancy
_atom_site_symmetry_multiplicity
_atom_site_calc_flag
B1 B 0.63599(16) 0.49787(8) 0.63141(15) 0.0164(3) Uani 1 1 d
Cl1 Cl 0.77996(4) 0.497880(17) 0.77212(3) 0.02240(8) Uani 1 1 d
B2 B 0.62443(16) 0.56090(7) 0.50750(15) 0.0160(3) Uani 1 1 d
Cl2 Cl 0.75600(4) 0.625522(17) 0.51813(3) 0.02173(8) Uani 1 1 d
B3 B 0.66283(16) 0.47686(8) 0.46858(15) 0.0163(3) Uani 1 1 d
Cl3 Cl 0.83305(4) 0.452975(18) 0.43418(4) 0.02333(8) Uani 1 1 d
B4 B 0.56019(16) 0.42308(8) 0.55448(15) 0.0167(3) Uani 1 1 d
Cl4 Cl 0.62084(4) 0.341788(17) 0.61081(4) 0.02416(8) Uani 1 1 d
B5 B 0.45960(16) 0.47419(8) 0.64667(15) 0.0164(3) Uani 1 1 d
Cl5 Cl 0.41915(4) 0.447772(17) 0.80306(3) 0.02217(8) Uani 1 1 d
B6 B 0.49862(16) 0.55917(7) 0.61734(15) 0.0164(3) Uani 1 1 d
Cl6 Cl 0.49911(4) 0.621526(17) 0.74242(3) 0.02275(8) Uani 1 1 d
K1 K 0.14917(4) 0.345432(17) 0.14579(3) 0.02784(8) Uani 1 1 d
O1 O -0.00822(16) 0.25471(7) -0.01876(13) 0.0491(4) Uani 1 1 d
S1 S -0.11906(5) 0.22709(2) -0.11370(5) 0.03952(11) Uani 1 1 d
O2 O -0.07940(16) 0.19151(6) -0.22055(13) 0.0444(3) Uani 1 1 d
O3 O 0.29310(14) 0.23480(6) 0.27101(12) 0.0390(3) Uani 1 1 d
S2 S 0.40467(5) 0.22079(2) 0.37994(4) 0.03005(9) Uani 1 1 d
O4 O 0.36506(14) 0.19601(6) 0.49770(12) 0.0401(3) Uani 1 1 d
O5 O -0.10219(13) 0.42611(7) 0.09278(13) 0.0416(3) Uani 1 1 d
S3 S -0.24971(5) 0.41294(2) 0.05092(4) 0.03287(10) Uani 1 1 d
O6 O -0.28952(16) 0.35038(7) -0.00711(15) 0.0516(4) Uani 1 1 d
O7 O 0.10760(14) 0.40621(7) -0.10352(12) 0.0421(3) Uani 1 1 d
S4 S 0.05871(4) 0.40107(2) -0.24313(4) 0.03167(10) Uani 1 1 d
O8 O -0.01979(15) 0.34356(7) -0.29123(15) 0.0493(3) Uani 1 1 d

loop_
_atom_site_aniso_label
_atom_site_aniso_U_11
_atom_site_aniso_U_22
_atom_site_aniso_U_33
_atom_site_aniso_U_23
_atom_site_aniso_U_13
_atom_site_aniso_U_12
B1 0.0148(7) 0.0178(7) 0.0158(7) -0.0008(6) 0.0008(6) -0.0017(6)
Cl1 0.01977(17) 0.02519(17) 0.01948(16) 0.00012(13) -0.00374(13) -0.00110(13)
B2 0.0151(7) 0.0156(7) 0.0174(7) -0.0004(6) 0.0030(6) -0.0031(5)
Cl2 0.02081(17) 0.02024(16) 0.02449(17) -0.00223(13) 0.00503(13) -0.00792(13)
B3 0.0134(7) 0.0168(7) 0.0188(7) -0.0001(6) 0.0034(6) -0.0015(5)
Cl3 0.01746(16) 0.02557(18) 0.02836(19) -0.00012(14) 0.00786(14) 0.00180(13)
B4 0.0170(7) 0.0150(7) 0.0179(7) -0.0002(6) 0.0025(6) -0.0010(6)
Cl4 0.02581(18) 0.01758(16) 0.02851(19) 0.00405(13) 0.00335(14) 0.00269(13)
B5 0.0174(7) 0.0167(7) 0.0155(7) -0.0002(6) 0.0037(6) -0.0018(6)
Cl5 0.02584(18) 0.02450(17) 0.01731(16) 0.00255(13) 0.00695(13) -0.00234(13)
B6 0.0172(7) 0.0156(7) 0.0165(7) -0.0021(5) 0.0031(6) -0.0025(6)
Cl6 0.02673(18) 0.02117(16) 0.02122(17) -0.00761(13) 0.00674(13) -0.00393(13)
K1 0.02866(18) 0.02960(18) 0.02327(17) -0.00028(13) -0.00058(13) 0.00104(14)
O1 0.0666(10) 0.0410(8) 0.0360(7) -0.0056(6) -0.0002(7) -0.0102(7)
S1 0.0390(3) 0.0372(2) 0.0439(3) -0.0133(2) 0.0119(2) -0.00418(19)
O2 0.0634(9) 0.0328(7) 0.0395(7) -0.0096(6) 0.0159(6) -0.0071(6)
O3 0.0504(8) 0.0309(6) 0.0314(6) 0.0040(5) -0.0039(6) 0.0029(6)
S2 0.0308(2) 0.0276(2) 0.0307(2) 0.00594(16) 0.00294(16) -0.00229(16)
O4 0.0519(8) 0.0377(7) 0.0306(6) 0.0070(5) 0.0075(6) 0.0012(6)
O5 0.0342(7) 0.0452(8) 0.0438(8) 0.0114(6) 0.0025(6) 0.0004(6)
S3 0.0300(2) 0.0365(2) 0.0337(2) 0.00261(17) 0.01007(17) 0.00794(17)
O6 0.0472(8) 0.0464(8) 0.0567(9) -0.0064(7) -0.0027(7) 0.0013(7)
O7 0.0428(8) 0.0502(8) 0.0332(7) 0.0081(6) 0.0068(6) 0.0036(6)
S4 0.0273(2) 0.0369(2) 0.0321(2) 0.01070(17) 0.00886(17) 0.00313(16)
O8 0.0474(8) 0.0422(8) 0.0552(9) 0.0029(7) 0.0013(7) -0.0007(6)

loop_
_atom_type_symbol
_atom_type_description
_atom_type_scat_dispersion_real
_atom_type_scat_dispersion_imag
_atom_type_scat_source
B B 0.0013 0.0007 'International Tables Vol C Tables 4.2.6.8 and 6.1.1.4'
O O 0.0106 0.0060 'International Tables Vol C Tables 4.2.6.8 and 6.1.1.4'
S S 0.1246 0.1234 'International Tables Vol C Tables 4.2.6.8 and 6.1.1.4'
Cl Cl 0.1484 0.1585 'International Tables Vol C Tables 4.2.6.8 and 6.1.1.4'
K K 0.2009 0.2494 'International Tables Vol C Tables 4.2.6.8 and 6.1.1.4'

loop_
_geom_angle_atom_site_label_1
_geom_angle_atom_site_label_2
_geom_angle_atom_site_label_3
_geom_angle
_geom_angle_site_symmetry_1
_geom_angle_site_symmetry_3
B5 B1 B2 108.37(11) . .
B5 B1 B3 108.48(11) . .
B2 B1 B3 60.23(9) . .
B5 B1 B6 60.07(9) . .
B2 B1 B6 60.15(9) . .
B3 B1 B6 108.42(11) . .
B5 B1 B4 60.10(9) . .
B2 B1 B4 108.44(11) . .
B3 B1 B4 60.27(9) . .
B6 B1 B4 108.24(10) . .
B5 B1 Cl1 121.63(10) . .
B2 B1 Cl1 120.61(10) . .
B3 B1 Cl1 122.02(10) . .
B6 B1 Cl1 120.41(10) . .
B4 B1 Cl1 122.76(10) . .
B1 Cl1 K1 107.17(5) . 3_666
B5 B2 B1 108.01(10) 3_666 .
B5 B2 B6 107.74(11) 3_666 .
B1 B2 B6 60.00(9) . .
B5 B2 B4 60.10(9) 3_666 3_666
B1 B2 B4 108.06(11) . 3_666
B6 B2 B4 59.80(9) . 3_666
B5 B2 B3 60.38(9) 3_666 .
B1 B2 B3 59.91(9) . .
B6 B2 B3 108.05(10) . .
B4 B2 B3 108.61(10) 3_666 .
B5 B2 Cl2 122.48(10) 3_666 .
B1 B2 Cl2 121.27(10) . .
B6 B2 Cl2 121.16(10) . .
B4 B2 Cl2 121.54(10) 3_666 .
B3 B2 Cl2 121.84(10) . .
B2 Cl2 K1 103.69(5) . 3_666
B6 B3 B1 107.45(11) 3_666 .
B6 B3 Cl3 121.82(10) 3_666 .
B1 B3 Cl3 122.52(10) . .
B6 B3 B2 107.48(11) 3_666 .
B1 B3 B2 59.87(9) . .
Cl3 B3 B2 121.83(10) . .
B6 B3 B4 59.83(9) 3_666 .
B1 B3 B4 59.99(9) . .
Cl3 B3 B4 122.07(10) . .
B2 B3 B4 107.94(11) . .
B6 B3 B5 59.87(9) 3_666 3_666
B1 B3 B5 107.35(11) . 3_666
Cl3 B3 B5 121.52(10) . 3_666
B2 B3 B5 59.59(9) . 3_666
B4 B3 B5 107.77(10) . 3_666
B6 B4 B5 107.67(11) 3_666 .
B6 B4 B1 107.22(11) 3_666 .
B5 B4 B1 59.79(9) . .
B6 B4 B2 60.07(9) 3_666 3_666
B5 B4 B2 59.74(9) . 3_666
B1 B4 B2 107.34(11) . 3_666
B6 B4 B3 59.80(9) 3_666 .
B5 B4 B3 107.81(11) . .
B1 B4 B3 59.74(8) . .
B2 B4 B3 107.90(11) 3_666 .
B6 B4 Cl4 121.66(10) 3_666 .
B5 B4 Cl4 121.76(10) . .
B1 B4 Cl4 122.93(10) . .
B2 B4 Cl4 121.14(10) 3_666 .
B3 B4 Cl4 122.30(10) . .
B2 B5 B1 107.93(11) 3_666 .
B2 B5 B6 107.68(10) 3_666 .
B1 B5 B6 60.05(9) . .
B2 B5 B4 60.16(9) 3_666 .
B1 B5 B4 60.11(9) . .
B6 B5 B4 108.22(11) . .
B2 B5 Cl5 122.60(10) 3_666 .
B1 B5 Cl5 121.11(10) . .
B6 B5 Cl5 121.23(10) . .
B4 B5 Cl5 121.62(10) . .
B2 B5 B3 60.02(9) 3_666 3_666
B1 B5 B3 107.90(11) . 3_666
B6 B5 B3 59.70(9) . 3_666
B4 B5 B3 108.36(11) . 3_666
Cl5 B5 B3 121.96(10) . 3_666
B3 B6 B4 60.37(9) 3_666 3_666
B3 B6 B1 108.34(10) 3_666 .
B4 B6 B1 108.20(11) 3_666 .
B3 B6 B5 60.42(9) 3_666 .
B4 B6 B5 108.64(10) 3_666 .
B1 B6 B5 59.88(9) . .
B3 B6 B2 108.40(11) 3_666 .
B4 B6 B2 60.13(9) 3_666 .
B1 B6 B2 59.85(9) . .
B5 B6 B2 107.98(10) . .
B3 B6 Cl6 121.80(10) 3_666 .
B4 B6 Cl6 121.68(10) 3_666 .
B1 B6 Cl6 121.25(10) . .
B5 B6 Cl6 121.51(10) . .
B2 B6 Cl6 121.43(10) . .
B6 Cl6 K1 104.54(6) . 3_666
O1 K1 O7 75.99(5) . .
O1 K1 O3 85.47(5) . .
O7 K1 O3 137.96(4) . .
O1 K1 O5 85.08(5) . .
O7 K1 O5 66.68(4) . .
O3 K1 O5 149.41(4) . .
O1 K1 O2 75.09(5) . 4_566
O7 K1 O2 123.68(4) . 4_566
O3 K1 O2 85.85(4) . 4_566
O5 K1 O2 63.60(4) . 4_566
O1 K1 O4 81.27(4) . 4_565
O7 K1 O4 69.08(4) . 4_565
O3 K1 O4 71.03(4) . 4_565
O5 K1 O4 135.63(4) . 4_565
O2 K1 O4 148.09(4) 4_566 4_565
O1 K1 Cl1 148.97(3) . 3_666
O7 K1 Cl1 78.68(3) . 3_666
O3 K1 Cl1 125.55(3) . 3_666
O5 K1 Cl1 68.47(3) . 3_666
O2 K1 Cl1 105.27(3) 4_566 3_666
O4 K1 Cl1 106.04(3) 4_565 3_666
O1 K1 Cl6 137.11(4) . 3_666
O7 K1 Cl6 100.91(4) . 3_666
O3 K1 Cl6 68.29(3) . 3_666
O5 K1 Cl6 133.83(3) . 3_666
O2 K1 Cl6 132.53(3) 4_566 3_666
O4 K1 Cl6 58.75(3) 4_565 3_666
Cl1 K1 Cl6 65.452(12) 3_666 3_666
O1 K1 Cl2 137.94(3) . 3_666
O7 K1 Cl2 143.79(3) . 3_666
O3 K1 Cl2 70.08(3) . 3_666
O5 K1 Cl2 98.74(4) . 3_666
O2 K1 Cl2 69.64(4) 4_566 3_666
O4 K1 Cl2 119.34(3) 4_565 3_666
Cl1 K1 Cl2 65.113(11) 3_666 3_666
Cl6 K1 Cl2 64.39(3) 3_666 3_666
S1 O1 K1 160.52(9) . .
O1 S1 O2 117.32(9) . .
S1 O2 K1 146.23(8) . 4_565
S2 O3 K1 138.68(7) . .
O4 S2 O3 117.36(8) . .
S2 O4 K1 150.70(8) . 4_566
S3 O5 K1 134.55(8) . .
O6 S3 O5 117.95(9) . .
S4 O7 K1 148.41(8) . .
O8 S4 O7 117.65(9) . .

loop_
_geom_bond_atom_site_label_1
_geom_bond_atom_site_label_2
_geom_bond_distance
_geom_bond_site_symmetry_2
B1 B5 1.782(2) .
B1 B2 1.783(2) .
B1 B3 1.783(2) .
B1 B6 1.785(2) .
B1 B4 1.788(2) .
B1 Cl1 1.8007(16) .
Cl1 K1 3.2984(8) 3_666
B2 B5 1.781(2) 3_666
B2 B6 1.788(2) .
B2 B4 1.789(2) 3_666
B2 B3 1.789(2) .
B2 Cl2 1.7956(15) .
Cl2 K1 3.4460(9) 3_666
B3 B6 1.783(2) 3_666
B3 Cl3 1.7883(16) .
B3 B4 1.793(2) .
B3 B5 1.796(2) 3_666
B4 B6 1.783(2) 3_666
B4 B5 1.788(2) .
B4 B2 1.789(2) 3_666
B4 Cl4 1.7936(16) .
B5 B2 1.781(2) 3_666
B5 B6 1.786(2) .
B5 Cl5 1.7947(16) .
B5 B3 1.796(2) 3_666
B6 B3 1.783(2) 3_666
B6 B4 1.783(2) 3_666
B6 Cl6 1.7918(15) .
Cl6 K1 3.4070(10) 3_666
K1 O1 2.7385(15) .
K1 O7 2.7931(14) .
K1 O3 2.7992(13) .
K1 O5 2.8633(14) .
K1 O2 2.8744(16) 4_566
K1 O4 2.8930(15) 4_565
K1 Cl1 3.2984(8) 3_666
K1 Cl6 3.4070(10) 3_666
K1 Cl2 3.4460(9) 3_666
O1 S1 1.4134(15) .
S1 O2 1.4151(13) .
O2 K1 2.8744(16) 4_565
O3 S2 1.4228(13) .
S2 O4 1.4180(13) .
O4 K1 2.8930(15) 4_566
O5 S3 1.4191(14) .
S3 O6 1.4133(15) .
O7 S4 1.4248(14) .
S4 O8 1.4161(15) .

loop_
_geom_torsion_atom_site_label_1
_geom_torsion_atom_site_label_2
_geom_torsion_atom_site_label_3
_geom_torsion_atom_site_label_4
_geom_torsion
_geom_torsion_site_symmetry_1
_geom_torsion_site_symmetry_4
B5 B1 Cl1 K1 -106.49(10) . 3_666
B2 B1 Cl1 K1 36.10(12) . 3_666
B3 B1 Cl1 K1 108.01(10) . 3_666
B6 B1 Cl1 K1 -35.04(12) . 3_666
B4 B1 Cl1 K1 -179.04(10) . 3_666
B5 B1 B2 B5 -63.32(14) . 3_666
B3 B1 B2 B5 37.91(10) . 3_666
B6 B1 B2 B5 -100.51(11) . 3_666
B4 B1 B2 B5 0.38(14) . 3_666
Cl1 B1 B2 B5 149.71(10) . 3_666
B5 B1 B2 B6 37.18(10) . .
B3 B1 B2 B6 138.42(11) . .
B4 B1 B2 B6 100.89(11) . .
Cl1 B1 B2 B6 -109.79(12) . .
B5 B1 B2 B4 0.24(14) . 3_666
B3 B1 B2 B4 101.47(11) . 3_666
B6 B1 B2 B4 -36.95(10) . 3_666
B4 B1 B2 B4 63.94(14) . 3_666
Cl1 B1 B2 B4 -146.73(10) . 3_666
B5 B1 B2 B3 -101.24(11) . .
B6 B1 B2 B3 -138.42(11) . .
B4 B1 B2 B3 -37.53(10) . .
Cl1 B1 B2 B3 111.80(12) . .
B5 B1 B2 Cl2 147.57(10) . .
B3 B1 B2 Cl2 -111.19(12) . .
B6 B1 B2 Cl2 110.39(12) . .
B4 B1 B2 Cl2 -148.72(10) . .
Cl1 B1 B2 Cl2 0.60(17) . .
B5 B2 Cl2 K1 -179.11(10) 3_666 3_666
B1 B2 Cl2 K1 -34.48(12) . 3_666
B6 B2 Cl2 K1 37.07(11) . 3_666
B4 B2 Cl2 K1 108.50(11) 3_666 3_666
B3 B2 Cl2 K1 -106.22(11) . 3_666
B5 B1 B3 B6 0.58(14) . 3_666
B2 B1 B3 B6 -100.46(11) . 3_666
B6 B1 B3 B6 -63.11(14) . 3_666
B4 B1 B3 B6 37.82(10) . 3_666
Cl1 B1 B3 B6 150.02(10) . 3_666
B5 B1 B3 Cl3 -148.27(10) . .
B2 B1 B3 Cl3 110.68(12) . .
B6 B1 B3 Cl3 148.04(10) . .
B4 B1 B3 Cl3 -111.03(12) . .
Cl1 B1 B3 Cl3 1.17(17) . .
B5 B1 B3 B2 101.04(12) . .
B6 B1 B3 B2 37.35(10) . .
B4 B1 B3 B2 138.28(11) . .
Cl1 B1 B3 B2 -109.52(12) . .
B5 B1 B3 B4 -37.24(10) . .
B2 B1 B3 B4 -138.28(11) . .
B6 B1 B3 B4 -100.93(11) . .
Cl1 B1 B3 B4 112.20(12) . .
B5 B1 B3 B5 63.65(14) . 3_666
B2 B1 B3 B5 -37.40(10) . 3_666
B6 B1 B3 B5 -0.04(14) . 3_666
B4 B1 B3 B5 100.89(11) . 3_666
Cl1 B1 B3 B5 -146.91(10) . 3_666
B5 B2 B3 B6 -37.35(10) 3_666 3_666
B1 B2 B3 B6 100.42(12) . 3_666
B6 B2 B3 B6 63.22(14) . 3_666
B4 B2 B3 B6 -0.13(14) 3_666 3_666
Cl2 B2 B3 B6 -149.33(10) . 3_666
B5 B2 B3 B1 -137.77(11) 3_666 .
B6 B2 B3 B1 -37.19(10) . .
B4 B2 B3 B1 -100.55(12) 3_666 .
Cl2 B2 B3 B1 110.26(12) . .
B5 B2 B3 Cl3 110.43(12) 3_666 .
B1 B2 B3 Cl3 -111.80(13) . .
B6 B2 B3 Cl3 -148.99(10) . .
B4 B2 B3 Cl3 147.66(10) 3_666 .
Cl2 B2 B3 Cl3 -1.54(17) . .
B5 B2 B3 B4 -100.49(11) 3_666 .
B1 B2 B3 B4 37.28(10) . .
B6 B2 B3 B4 0.08(14) . .
B4 B2 B3 B4 -63.27(14) 3_666 .
Cl2 B2 B3 B4 147.54(10) . .
B1 B2 B3 B5 137.77(11) . 3_666
B6 B2 B3 B5 100.57(11) . 3_666
B4 B2 B3 B5 37.22(10) 3_666 3_666
Cl2 B2 B3 B5 -111.97(13) . 3_666
B5 B1 B4 B6 100.79(12) . 3_666
B2 B1 B4 B6 -0.25(14) . 3_666
B3 B1 B4 B6 -37.75(10) . 3_666
B6 B1 B4 B6 63.49(14) . 3_666
Cl1 B1 B4 B6 -148.77(11) . 3_666
B2 B1 B4 B5 -101.04(12) . .
B3 B1 B4 B5 -138.54(11) . .
B6 B1 B4 B5 -37.30(10) . .
Cl1 B1 B4 B5 110.44(12) . .
B5 B1 B4 B2 37.56(10) . 3_666
B2 B1 B4 B2 -63.48(14) . 3_666
B3 B1 B4 B2 -100.98(11) . 3_666
B6 B1 B4 B2 0.26(14) . 3_666
Cl1 B1 B4 B2 148.00(11) . 3_666
B5 B1 B4 B3 138.54(11) . .
B2 B1 B4 B3 37.51(10) . .
B6 B1 B4 B3 101.24(12) . .
Cl1 B1 B4 B3 -111.01(13) . .
B5 B1 B4 Cl4 -110.40(13) . .
B2 B1 B4 Cl4 148.56(11) . .
B3 B1 B4 Cl4 111.06(13) . .
B6 B1 B4 Cl4 -147.70(11) . .
Cl1 B1 B4 Cl4 0.04(17) . .
B1 B3 B4 B6 137.42(11) . 3_666
Cl3 B3 B4 B6 -110.82(12) . 3_666
B2 B3 B4 B6 100.19(11) . 3_666
B5 B3 B4 B6 37.25(10) 3_666 3_666
B6 B3 B4 B5 -100.48(11) 3_666 .
B1 B3 B4 B5 36.94(10) . .
Cl3 B3 B4 B5 148.70(10) . .
B2 B3 B4 B5 -0.28(14) . .
B5 B3 B4 B5 -63.23(14) 3_666 .
B6 B3 B4 B1 -137.42(11) 3_666 .
Cl3 B3 B4 B1 111.77(12) . .
B2 B3 B4 B1 -37.22(10) . .
B5 B3 B4 B1 -100.17(12) 3_666 .
B6 B3 B4 B2 -37.38(10) 3_666 3_666
B1 B3 B4 B2 100.03(12) . 3_666
Cl3 B3 B4 B2 -148.20(10) . 3_666
B2 B3 B4 B2 62.81(14) . 3_666
B5 B3 B4 B2 -0.13(14) 3_666 3_666
B6 B3 B4 Cl4 110.52(12) 3_666 .
B1 B3 B4 Cl4 -112.07(12) . .
Cl3 B3 B4 Cl4 -0.30(17) . .
B2 B3 B4 Cl4 -149.29(10) . .
B5 B3 B4 Cl4 147.77(10) 3_666 .
B2 B1 B5 B2 63.27(14) . 3_666
B3 B1 B5 B2 -0.58(14) . 3_666
B6 B1 B5 B2 100.49(11) . 3_666
B4 B1 B5 B2 -37.89(10) . 3_666
Cl1 B1 B5 B2 -150.16(10) . 3_666
B2 B1 B5 B6 -37.22(10) . .
B3 B1 B5 B6 -101.07(12) . .
B4 B1 B5 B6 -138.38(11) . .
Cl1 B1 B5 B6 109.35(12) . .
B2 B1 B5 B4 101.16(11) . .
B3 B1 B5 B4 37.31(10) . .
B6 B1 B5 B4 138.38(11) . .
Cl1 B1 B5 B4 -112.27(12) . .
B2 B1 B5 Cl5 -147.78(10) . .
B3 B1 B5 Cl5 148.37(10) . .
B6 B1 B5 Cl5 -110.56(12) . .
B4 B1 B5 Cl5 111.06(12) . .
Cl1 B1 B5 Cl5 -1.21(17) . .
B2 B1 B5 B3 -0.15(14) . 3_666
B3 B1 B5 B3 -64.00(14) . 3_666
B6 B1 B5 B3 37.07(10) . 3_666
B4 B1 B5 B3 -101.31(11) . 3_666
Cl1 B1 B5 B3 146.42(10) . 3_666
B6 B4 B5 B2 37.62(10) 3_666 3_666
B1 B4 B5 B2 137.65(11) . 3_666
B3 B4 B5 B2 100.73(11) . 3_666
Cl4 B4 B5 B2 -110.06(12) . 3_666
B6 B4 B5 B1 -100.03(11) 3_666 .
B2 B4 B5 B1 -137.65(11) 3_666 .
B3 B4 B5 B1 -36.91(10) . .
Cl4 B4 B5 B1 112.29(12) . .
B6 B4 B5 B6 -62.74(14) 3_666 .
B1 B4 B5 B6 37.29(10) . .
B2 B4 B5 B6 -100.36(11) 3_666 .
B3 B4 B5 B6 0.38(14) . .
Cl4 B4 B5 B6 149.59(10) . .
B6 B4 B5 Cl5 149.73(10) 3_666 .
B1 B4 B5 Cl5 -110.24(12) . .
B2 B4 B5 Cl5 112.11(12) 3_666 .
B3 B4 B5 Cl5 -147.16(10) . .
Cl4 B4 B5 Cl5 2.05(17) . .
B6 B4 B5 B3 0.50(14) 3_666 3_666
B1 B4 B5 B3 100.53(11) . 3_666
B2 B4 B5 B3 -37.12(10) 3_666 3_666
B3 B4 B5 B3 63.61(14) . 3_666
Cl4 B4 B5 B3 -147.18(10) . 3_666
B5 B1 B6 B3 -37.49(10) . 3_666
B2 B1 B6 B3 101.07(12) . 3_666
B3 B1 B6 B3 63.68(14) . 3_666
B4 B1 B6 B3 -0.18(14) . 3_666
Cl1 B1 B6 B3 -148.82(10) . 3_666
B5 B1 B6 B4 -101.44(11) . 3_666
B2 B1 B6 B4 37.12(10) . 3_666
B3 B1 B6 B4 -0.26(14) . 3_666
B4 B1 B6 B4 -64.12(14) . 3_666
Cl1 B1 B6 B4 147.24(10) . 3_666
B2 B1 B6 B5 138.56(11) . .
B3 B1 B6 B5 101.17(11) . .
B4 B1 B6 B5 37.32(10) . .
Cl1 B1 B6 B5 -111.33(12) . .
B5 B1 B6 B2 -138.56(11) . .
B3 B1 B6 B2 -37.39(10) . .
B4 B1 B6 B2 -101.24(11) . .
Cl1 B1 B6 B2 110.11(12) . .
B5 B1 B6 Cl6 110.78(12) . .
B2 B1 B6 Cl6 -110.66(12) . .
B3 B1 B6 Cl6 -148.05(10) . .
B4 B1 B6 Cl6 148.09(10) . .
Cl1 B1 B6 Cl6 -0.55(16) . .
B2 B5 B6 B3 37.47(10) 3_666 3_666
B1 B5 B6 B3 138.37(11) . 3_666
B4 B5 B6 B3 101.05(11) . 3_666
Cl5 B5 B6 B3 -111.26(12) . 3_666
B2 B5 B6 B4 -0.22(14) 3_666 3_666
B1 B5 B6 B4 100.68(12) . 3_666
B4 B5 B6 B4 63.37(14) . 3_666
Cl5 B5 B6 B4 -148.95(10) . 3_666
B3 B5 B6 B4 -37.69(10) 3_666 3_666
B2 B5 B6 B1 -100.90(12) 3_666 .
B4 B5 B6 B1 -37.32(10) . .
Cl5 B5 B6 B1 110.37(12) . .
B3 B5 B6 B1 -138.37(11) 3_666 .
B2 B5 B6 B2 -63.91(14) 3_666 .
B1 B5 B6 B2 36.99(10) . .
B4 B5 B6 B2 -0.33(14) . .
Cl5 B5 B6 B2 147.36(10) . .
B3 B5 B6 B2 -101.38(11) 3_666 .
B2 B5 B6 Cl6 148.74(10) 3_666 .
B1 B5 B6 Cl6 -110.35(12) . .
B4 B5 B6 Cl6 -147.67(10) . .
Cl5 B5 B6 Cl6 0.02(17) . .
B3 B5 B6 Cl6 111.28(13) 3_666 .
B5 B2 B6 B3 -0.01(14) 3_666 3_666
B1 B2 B6 B3 -100.97(11) . 3_666
B4 B2 B6 B3 37.64(10) 3_666 3_666
B3 B2 B6 B3 -63.82(14) . 3_666
Cl2 B2 B6 B3 148.46(10) . 3_666
B5 B2 B6 B4 -37.65(10) 3_666 3_666
B1 B2 B6 B4 -138.61(11) . 3_666
B3 B2 B6 B4 -101.46(11) . 3_666
Cl2 B2 B6 B4 110.82(12) . 3_666
B5 B2 B6 B1 100.96(11) 3_666 .
B4 B2 B6 B1 138.61(11) 3_666 .
B3 B2 B6 B1 37.15(10) . .
Cl2 B2 B6 B1 -110.57(12) . .
B5 B2 B6 B5 63.95(14) 3_666 .
B1 B2 B6 B5 -37.01(10) . .
B4 B2 B6 B5 101.60(11) 3_666 .
B3 B2 B6 B5 0.15(14) . .
Cl2 B2 B6 B5 -147.57(10) . .
B5 B2 B6 Cl6 -148.67(10) 3_666 .
B1 B2 B6 Cl6 110.37(12) . .
B4 B2 B6 Cl6 -111.02(12) 3_666 .
B3 B2 B6 Cl6 147.52(10) . .
Cl2 B2 B6 Cl6 -0.20(17) . .
B3 B6 Cl6 K1 178.04(10) 3_666 3_666
B4 B6 Cl6 K1 -109.47(11) 3_666 3_666
B1 B6 Cl6 K1 34.01(12) . 3_666
B5 B6 Cl6 K1 105.56(11) . 3_666
B2 B6 Cl6 K1 -37.46(12) . 3_666
O7 K1 O1 S1 -53.4(3) . .
O3 K1 O1 S1 164.6(3) . .
O5 K1 O1 S1 13.8(3) . .
O2 K1 O1 S1 77.7(3) 4_566 .
O4 K1 O1 S1 -123.9(3) 4_565 .
Cl1 K1 O1 S1 -17.2(3) 3_666 .
Cl6 K1 O1 S1 -144.4(3) 3_666 .
Cl2 K1 O1 S1 111.4(3) 3_666 .
K1 O1 S1 O2 128.9(3) . .
O1 S1 O2 K1 -7.60(18) . 4_565
O1 K1 O3 S2 -178.82(13) . .
O7 K1 O3 S2 117.95(11) . .
O5 K1 O3 S2 -106.46(13) . .
O2 K1 O3 S2 -103.48(12) 4_566 .
O4 K1 O3 S2 98.86(12) 4_565 .
Cl1 K1 O3 S2 2.35(14) 3_666 .
Cl6 K1 O3 S2 35.83(11) 3_666 .
Cl2 K1 O3 S2 -33.64(11) 3_666 .
K1 O3 S2 O4 103.75(12) . .
O3 S2 O4 K1 0.23(19) . 4_566
O1 K1 O5 S3 23.26(11) . .
O7 K1 O5 S3 100.12(11) . .
O3 K1 O5 S3 -49.20(15) . .
O2 K1 O5 S3 -52.52(10) 4_566 .
O4 K1 O5 S3 95.46(11) 4_565 .
Cl1 K1 O5 S3 -173.31(12) 3_666 .
Cl6 K1 O5 S3 -177.24(8) 3_666 .
Cl2 K1 O5 S3 -114.53(11) 3_666 .
K1 O5 S3 O6 -17.12(15) . .
O1 K1 O7 S4 -8.69(15) . .
O3 K1 O7 S4 57.84(18) . .
O5 K1 O7 S4 -99.34(16) . .
O2 K1 O7 S4 -69.69(16) 4_566 .
O4 K1 O7 S4 77.18(15) 4_565 .
Cl1 K1 O7 S4 -170.60(16) 3_666 .
Cl6 K1 O7 S4 127.44(15) 3_666 .
Cl2 K1 O7 S4 -171.37(12) 3_666 .
K1 O7 S4 O8 10.47(19) . .
